data_1506596
loop_
_publ_author_name
'Swartz, Christopher R.'
'Parkin, Sean R.'
'Bullock, Joseph E.'
'Anthony, John E.'
'Mayer, Alex C.'
'Malliaras, George G.'

_publ_section_title
;
 Synthesis and characterization of electron-deficient pentacenes.
;
_journal_issue 15
_journal_name_full 'Organic letters'
_journal_page_first 3163
_journal_page_last 3166
_journal_paper_doi 10.1021/ol050872b
_journal_volume 7
_journal_year 2005
_chemical_formula_moiety 'C48 H50 N4 Si2'
_chemical_formula_sum 'C48 H50 N4 Si2'
_chemical_formula_weight 739.10
_chemical_name_systematic
; 
 ? 
;
_space_group_IT_number 15
_symmetry_cell_setting monoclinic
_symmetry_space_group_name_Hall '-C 2yc'
_symmetry_space_group_name_H-M 'C 1 2/c 1'
_atom_sites_solution_hydrogens geom
_atom_sites_solution_primary direct
_atom_sites_solution_secondary difmap
_audit_creation_method SHELXL-97
_cell_angle_alpha 90.00
_cell_angle_beta 97.9757(12)
_cell_angle_gamma 90.00
_cell_formula_units_Z 4
_cell_length_a 25.6777(6)
_cell_length_b 7.3590(2)
_cell_length_c 22.1035(6)
_cell_measurement_reflns_used 5002
_cell_measurement_temperature 90.0(2)
_cell_measurement_theta_max 27.48
_cell_measurement_theta_min 1.00
_cell_volume 4136.32(19)
_computing_cell_refinement 'SCALEPACK (Otwinowski & Minor, 1997)'
_computing_data_collection 'COLLECT (Nonius, 1998)'
_computing_data_reduction 'DENZO-SMN (Otwinowski & Minor, 1997)'
_computing_molecular_graphics 'XP in SHELXTL (Sheldrick, 1994)'
_computing_publication_material
; 
SHELX97-2 (Sheldrick, 1997) and local procedures 
;
_computing_structure_refinement 'SHELXL-97 (Sheldrick, 1997)'
_computing_structure_solution 'SHELXS-97 (Sheldrick, 1990)'
_diffrn_ambient_temperature 90.0(2)
_diffrn_detector_area_resol_mean 18
_diffrn_measured_fraction_theta_full .999
_diffrn_measured_fraction_theta_max .999
_diffrn_measurement_device_type 'Nonius KappaCCD diffractometer'
_diffrn_measurement_method '\w scans at fixed \c = 55\%'
_diffrn_radiation_monochromator graphite
_diffrn_radiation_source 'fine-focus sealed tube'
_diffrn_radiation_type MoK\a
_diffrn_radiation_wavelength 0.71073
_diffrn_reflns_av_R_equivalents 0.0567
_diffrn_reflns_av_sigmaI/netI 0.0864
_diffrn_reflns_limit_h_max 33
_diffrn_reflns_limit_h_min -33
_diffrn_reflns_limit_k_max 9
_diffrn_reflns_limit_k_min -7
_diffrn_reflns_limit_l_max 28
_diffrn_reflns_limit_l_min -28
_diffrn_reflns_number 8102
_diffrn_reflns_theta_full 27.49
_diffrn_reflns_theta_max 27.49
_diffrn_reflns_theta_min 1.60
_exptl_absorpt_coefficient_mu 0.124
_exptl_absorpt_correction_T_max 0.9938
_exptl_absorpt_correction_T_min 0.9463
_exptl_absorpt_correction_type multi-scan
_exptl_absorpt_process_details 'Scalepack (Otwinowski & Minor, 1997)'
_exptl_crystal_colour 'dark blue'
_exptl_crystal_density_diffrn 1.187
_exptl_crystal_density_method 'not measured'
_exptl_crystal_description plate
_exptl_crystal_F_000 1576
_exptl_crystal_size_max 0.45
_exptl_crystal_size_mid 0.30
_exptl_crystal_size_min 0.05
_refine_diff_density_max .310
_refine_diff_density_min -.297
_refine_diff_density_rms .061
_refine_ls_extinction_method none
_refine_ls_goodness_of_fit_ref 1.019
_refine_ls_hydrogen_treatment constr
_refine_ls_matrix_type full
_refine_ls_number_parameters 250
_refine_ls_number_reflns 4757
_refine_ls_number_restraints 0
_refine_ls_restrained_S_all 1.019
_refine_ls_R_factor_all 0.1084
_refine_ls_R_factor_gt 0.0506
_refine_ls_shift/su_max 0.000
_refine_ls_shift/su_mean 0.000
_refine_ls_structure_factor_coef Fsqd
_refine_ls_weighting_details 'calc w=1/[\s^2^(Fo^2^)+(0.0568P)^2^+0.4913P] where P=(Fo^2^+2Fc^2^)/3'
_refine_ls_weighting_scheme calc
_refine_ls_wR_factor_gt 0.1043
_refine_ls_wR_factor_ref 0.1235
_reflns_number_gt 2894
_reflns_number_total 4757
_reflns_threshold_expression >2\s(I)
_cod_data_source_file ol050872bsi20050609_051818.cif
_cod_data_source_block k04040
_cod_original_sg_symbol_H-M 'C 2/c'
_cod_database_code 1506596

loop_
_symmetry_equiv_pos_as_xyz
'x, y, z'
'-x, y, -z+1/2'
'x+1/2, y+1/2, z'
'-x+1/2, y+1/2, -z+1/2'
'-x, -y, -z'
'x, -y, z-1/2'
'-x+1/2, -y+1/2, -z'
'x+1/2, -y+1/2, z-1/2'

loop_
_atom_site_label
_atom_site_type_symbol
_atom_site_fract_x
_atom_site_fract_y
_atom_site_fract_z
_atom_site_U_iso_or_equiv
_atom_site_adp_type
_atom_site_occupancy
_atom_site_symmetry_multiplicity
_atom_site_calc_flag
_atom_site_refinement_flags
Si1 Si 0.07390(2) 0.87459(8) 0.14073(2) 0.01660(16) Uani 1 1 d .
C1 C 0.20931(7) 0.7733(3) 0.03690(8) 0.0144(4) Uani 1 1 d .
C2 C 0.24132(7) 0.6166(3) 0.04449(8) 0.0149(4) Uani 1 1 d .
C3 C 0.23415(7) 0.4827(3) 0.08838(8) 0.0163(4) Uani 1 1 d .
H3 H 0.2079 0.5002 0.1142 0.020 Uiso 1 1 calc R
C4 C 0.26459(7) 0.3262(3) 0.09471(8) 0.0156(5) Uani 1 1 d .
C5 C 0.25711(7) 0.1880(3) 0.13807(9) 0.0179(5) Uani 1 1 d .
H5 H 0.2310 0.2038 0.1641 0.021 Uiso 1 1 calc R
C6 C 0.28676(7) 0.0342(3) 0.14278(9) 0.0176(5) Uani 1 1 d .
C7 C 0.32724(7) 0.0087(3) 0.10435(8) 0.0172(5) Uani 1 1 d .
C8 C 0.33572(7) 0.1388(3) 0.06286(8) 0.0166(4) Uani 1 1 d .
H8 H 0.3625 0.1210 0.0378 0.020 Uiso 1 1 calc R
C9 C 0.30514(7) 0.3009(3) 0.05642(9) 0.0152(4) Uani 1 1 d .
C10 C 0.31332(7) 0.4337(3) 0.01427(8) 0.0165(4) Uani 1 1 d .
H10 H 0.3406 0.4173 -0.0103 0.020 Uiso 1 1 calc R
C11 C 0.28242(7) 0.5921(3) 0.00677(8) 0.0148(4) Uani 1 1 d .
C12 C 0.16745(7) 0.7978(3) 0.07283(9) 0.0166(4) Uani 1 1 d .
C13 C 0.13140(8) 0.8233(3) 0.10166(9) 0.0189(5) Uani 1 1 d .
C14 C 0.05707(8) 1.1207(3) 0.12498(9) 0.0216(5) Uani 1 1 d .
H14 H 0.0367 1.1266 0.0830 0.026 Uiso 1 1 calc R
C15 C 0.10576(8) 1.2437(3) 0.12472(11) 0.0286(5) Uani 1 1 d .
H15A H 0.0944 1.3659 0.1110 0.043 Uiso 1 1 calc R
H15B H 0.1286 1.1930 0.0969 0.043 Uiso 1 1 calc R
H15C H 0.1252 1.2503 0.1661 0.043 Uiso 1 1 calc R
C16 C 0.02086(8) 1.1942(3) 0.16919(11) 0.0305(6) Uani 1 1 d .
H16A H 0.0401 1.1978 0.2107 0.046 Uiso 1 1 calc R
H16B H -0.0098 1.1146 0.1684 0.046 Uiso 1 1 calc R
H16C H 0.0092 1.3171 0.1567 0.046 Uiso 1 1 calc R
C17 C 0.02023(7) 0.7179(3) 0.10507(9) 0.0193(5) Uani 1 1 d .
H17 H 0.0359 0.5933 0.1069 0.023 Uiso 1 1 calc R
C18 C 0.00196(9) 0.7563(3) 0.03728(10) 0.0323(6) Uani 1 1 d .
H18A H -0.0216 0.6589 0.0201 0.048 Uiso 1 1 calc R
H18B H 0.0326 0.7618 0.0154 0.048 Uiso 1 1 calc R
H18C H -0.0168 0.8726 0.0331 0.048 Uiso 1 1 calc R
C19 C -0.02733(8) 0.7070(3) 0.13974(10) 0.0278(5) Uani 1 1 d .
H19A H -0.0462 0.8231 0.1361 0.042 Uiso 1 1 calc R
H19B H -0.0153 0.6813 0.1829 0.042 Uiso 1 1 calc R
H19C H -0.0509 0.6097 0.1224 0.042 Uiso 1 1 calc R
C20 C 0.09103(8) 0.8248(3) 0.22445(9) 0.0198(5) Uani 1 1 d .
H20 H 0.0590 0.8520 0.2440 0.024 Uiso 1 1 calc R
C21 C 0.10401(8) 0.6240(3) 0.23616(9) 0.0260(5) Uani 1 1 d .
H21A H 0.1361 0.5931 0.2190 0.039 Uiso 1 1 calc R
H21B H 0.0748 0.5491 0.2168 0.039 Uiso 1 1 calc R
H21C H 0.1095 0.6009 0.2803 0.039 Uiso 1 1 calc R
C22 C 0.13576(8) 0.9428(3) 0.25673(10) 0.0303(6) Uani 1 1 d .
H22A H 0.1416 0.9130 0.3004 0.045 Uiso 1 1 calc R
H22B H 0.1263 1.0713 0.2515 0.045 Uiso 1 1 calc R
H22C H 0.1680 0.9192 0.2390 0.045 Uiso 1 1 calc R
C23 C 0.27883(7) -0.1043(3) 0.18703(9) 0.0205(5) Uani 1 1 d .
N1 N 0.27296(7) -0.2132(3) 0.22173(9) 0.0294(5) Uani 1 1 d .
C24 C 0.35916(8) -0.1534(3) 0.10982(9) 0.0202(5) Uani 1 1 d .
N2 N 0.38479(7) -0.2817(3) 0.11388(8) 0.0288(5) Uani 1 1 d .

loop_
_atom_site_aniso_label
_atom_site_aniso_U_11
_atom_site_aniso_U_22
_atom_site_aniso_U_33
_atom_site_aniso_U_23
_atom_site_aniso_U_13
_atom_site_aniso_U_12
Si1 0.0162(3) 0.0180(3) 0.0166(3) 0.0004(3) 0.0057(2) 0.0003(3)
C1 0.0143(10) 0.0170(11) 0.0125(10) -0.0032(9) 0.0037(8) -0.0024(8)
C2 0.0149(10) 0.0169(11) 0.0128(9) -0.0024(9) 0.0018(8) -0.0014(9)
C3 0.0176(10) 0.0183(12) 0.0140(10) -0.0037(9) 0.0058(8) -0.0025(9)
C4 0.0173(10) 0.0188(12) 0.0108(10) -0.0021(8) 0.0020(8) -0.0020(9)
C5 0.0162(10) 0.0236(12) 0.0142(11) -0.0006(9) 0.0034(8) -0.0023(9)
C6 0.0182(10) 0.0185(12) 0.0161(10) 0.0004(9) 0.0021(8) -0.0019(9)
C7 0.0162(10) 0.0193(12) 0.0154(10) -0.0022(9) -0.0005(8) -0.0013(9)
C8 0.0164(10) 0.0182(11) 0.0154(10) -0.0032(9) 0.0033(8) 0.0001(9)
C9 0.0130(10) 0.0155(11) 0.0165(10) -0.0027(9) 0.0006(8) -0.0001(8)
C10 0.0147(10) 0.0211(12) 0.0142(10) -0.0030(9) 0.0042(8) 0.0002(9)
C11 0.0148(10) 0.0166(12) 0.0132(10) -0.0037(8) 0.0024(8) -0.0021(8)
C12 0.0206(11) 0.0132(11) 0.0165(11) 0.0021(9) 0.0039(9) -0.0017(9)
C13 0.0219(11) 0.0164(12) 0.0193(11) 0.0023(9) 0.0056(9) -0.0015(9)
C14 0.0230(11) 0.0202(11) 0.0222(11) 0.0007(10) 0.0049(9) 0.0012(10)
C15 0.0303(12) 0.0196(13) 0.0394(14) 0.0015(10) 0.0175(11) 0.0012(10)
C16 0.0231(12) 0.0203(13) 0.0503(15) 0.0018(11) 0.0135(11) 0.0041(10)
C17 0.0206(11) 0.0166(11) 0.0212(11) 0.0004(9) 0.0053(9) 0.0014(9)
C18 0.0387(13) 0.0347(15) 0.0217(12) 0.0004(11) -0.0022(10) -0.0053(11)
C19 0.0184(11) 0.0313(14) 0.0345(13) -0.0023(11) 0.0060(10) -0.0015(10)
C20 0.0170(10) 0.0264(13) 0.0171(11) -0.0015(9) 0.0063(8) 0.0024(9)
C21 0.0307(12) 0.0288(13) 0.0186(11) 0.0029(10) 0.0033(9) 0.0050(11)
C22 0.0297(12) 0.0327(14) 0.0271(12) -0.0052(11) -0.0008(10) -0.0015(11)
C23 0.0193(11) 0.0220(13) 0.0205(11) -0.0006(10) 0.0038(9) 0.0034(9)
N1 0.0322(11) 0.0284(11) 0.0298(11) 0.0077(10) 0.0120(9) 0.0087(9)
C24 0.0199(11) 0.0227(13) 0.0181(11) 0.0003(10) 0.0031(9) -0.0028(10)
N2 0.0281(11) 0.0261(11) 0.0316(11) 0.0016(9) 0.0023(9) 0.0053(9)

loop_
_atom_type_symbol
_atom_type_description
_atom_type_scat_dispersion_real
_atom_type_scat_dispersion_imag
_atom_type_scat_source
C C .0033 .0016 'International Tables Vol C Tables 4.2.6.8 and 6.1.1.4'
H H .0000 .0000 'International Tables Vol C Tables 4.2.6.8 and 6.1.1.4'
N N .0061 .0033 'International Tables Vol C Tables 4.2.6.8 and 6.1.1.4'
Si Si .0817 .0704 'International Tables Vol C Tables 4.2.6.8 and 6.1.1.4'

loop_
_geom_angle_atom_site_label_1
_geom_angle_atom_site_label_2
_geom_angle_atom_site_label_3
_geom_angle
_geom_angle_site_symmetry_1
_geom_angle_site_symmetry_3
C13 Si1 C20 109.10(9) . .
C13 Si1 C14 106.72(9) . .
C20 Si1 C14 112.71(9) . .
C13 Si1 C17 105.35(9) . .
C20 Si1 C17 110.53(9) . .
C14 Si1 C17 112.06(9) . .
C2 C1 C11 120.72(16) . 7_565
C2 C1 C12 120.36(17) . .
C11 C1 C12 118.91(17) 7_565 .
C3 C2 C1 121.46(17) . .
C3 C2 C11 119.00(18) . .
C1 C2 C11 119.54(17) . .
C4 C3 C2 121.51(17) . .
C4 C3 H3 119.2 . .
C2 C3 H3 119.2 . .
C3 C4 C5 122.15(18) . .
C3 C4 C9 119.36(17) . .
C5 C4 C9 118.49(17) . .
C6 C5 C4 121.19(18) . .
C6 C5 H5 119.4 . .
C4 C5 H5 119.4 . .
C5 C6 C7 120.29(18) . .
C5 C6 C23 120.56(18) . .
C7 C6 C23 119.14(18) . .
C8 C7 C6 120.00(18) . .
C8 C7 C24 119.65(18) . .
C6 C7 C24 120.35(17) . .
C7 C8 C9 121.17(18) . .
C7 C8 H8 119.4 . .
C9 C8 H8 119.4 . .
C10 C9 C8 121.65(18) . .
C10 C9 C4 119.50(17) . .
C8 C9 C4 118.84(17) . .
C9 C10 C11 121.85(17) . .
C9 C10 H10 119.1 . .
C11 C10 H10 119.1 . .
C10 C11 C1 121.53(17) . 7_565
C10 C11 C2 118.73(17) . .
C1 C11 C2 119.74(17) 7_565 .
C13 C12 C1 177.6(2) . .
C12 C13 Si1 175.35(18) . .
C16 C14 C15 110.96(18) . .
C16 C14 Si1 111.36(14) . .
C15 C14 Si1 113.52(14) . .
C16 C14 H14 106.9 . .
C15 C14 H14 106.9 . .
Si1 C14 H14 106.9 . .
C14 C15 H15A 109.5 . .
C14 C15 H15B 109.5 . .
H15A C15 H15B 109.5 . .
C14 C15 H15C 109.5 . .
H15A C15 H15C 109.5 . .
H15B C15 H15C 109.5 . .
C14 C16 H16A 109.5 . .
C14 C16 H16B 109.5 . .
H16A C16 H16B 109.5 . .
C14 C16 H16C 109.5 . .
H16A C16 H16C 109.5 . .
H16B C16 H16C 109.5 . .
C19 C17 C18 109.98(16) . .
C19 C17 Si1 114.23(14) . .
C18 C17 Si1 113.77(15) . .
C19 C17 H17 106.0 . .
C18 C17 H17 106.0 . .
Si1 C17 H17 106.0 . .
C17 C18 H18A 109.5 . .
C17 C18 H18B 109.5 . .
H18A C18 H18B 109.5 . .
C17 C18 H18C 109.5 . .
H18A C18 H18C 109.5 . .
H18B C18 H18C 109.5 . .
C17 C19 H19A 109.5 . .
C17 C19 H19B 109.5 . .
H19A C19 H19B 109.5 . .
C17 C19 H19C 109.5 . .
H19A C19 H19C 109.5 . .
H19B C19 H19C 109.5 . .
C21 C20 C22 109.66(17) . .
C21 C20 Si1 111.78(14) . .
C22 C20 Si1 113.94(14) . .
C21 C20 H20 107.0 . .
C22 C20 H20 107.0 . .
Si1 C20 H20 107.0 . .
C20 C21 H21A 109.5 . .
C20 C21 H21B 109.5 . .
H21A C21 H21B 109.5 . .
C20 C21 H21C 109.5 . .
H21A C21 H21C 109.5 . .
H21B C21 H21C 109.5 . .
C20 C22 H22A 109.5 . .
C20 C22 H22B 109.5 . .
H22A C22 H22B 109.5 . .
C20 C22 H22C 109.5 . .
H22A C22 H22C 109.5 . .
H22B C22 H22C 109.5 . .
N1 C23 C6 179.5(2) . .
N2 C24 C7 179.5(2) . .

loop_
_geom_bond_atom_site_label_1
_geom_bond_atom_site_label_2
_geom_bond_distance
_geom_bond_site_symmetry_2
Si1 C13 1.850(2) .
Si1 C20 1.878(2) .
Si1 C14 1.883(2) .
Si1 C17 1.884(2) .
C1 C2 1.413(3) .
C1 C11 1.419(3) 7_565
C1 C12 1.434(3) .
C2 C3 1.413(3) .
C2 C11 1.444(2) .
C3 C4 1.388(3) .
C3 H3 0.9500 .
C4 C5 1.429(3) .
C4 C9 1.442(3) .
C5 C6 1.360(3) .
C5 H5 0.9500 .
C6 C7 1.443(3) .
C6 C23 1.447(3) .
C7 C8 1.364(3) .
C7 C24 1.443(3) .
C8 C9 1.424(3) .
C8 H8 0.9500 .
C9 C10 1.386(3) .
C10 C11 1.407(3) .
C10 H10 0.9500 .
C11 C1 1.419(3) 7_565
C12 C13 1.209(3) .
C14 C16 1.537(3) .
C14 C15 1.544(3) .
C14 H14 1.0000 .
C15 H15A 0.9800 .
C15 H15B 0.9800 .
C15 H15C 0.9800 .
C16 H16A 0.9800 .
C16 H16B 0.9800 .
C16 H16C 0.9800 .
C17 C19 1.531(3) .
C17 C18 1.533(3) .
C17 H17 1.0000 .
C18 H18A 0.9800 .
C18 H18B 0.9800 .
C18 H18C 0.9800 .
C19 H19A 0.9800 .
C19 H19B 0.9800 .
C19 H19C 0.9800 .
C20 C21 1.529(3) .
C20 C22 1.534(3) .
C20 H20 1.0000 .
C21 H21A 0.9800 .
C21 H21B 0.9800 .
C21 H21C 0.9800 .
C22 H22A 0.9800 .
C22 H22B 0.9800 .
C22 H22C 0.9800 .
C23 N1 1.133(2) .
C24 N2 1.147(3) .

loop_
_geom_torsion_atom_site_label_1
_geom_torsion_atom_site_label_2
_geom_torsion_atom_site_label_3
_geom_torsion_atom_site_label_4
_geom_torsion
_geom_torsion_site_symmetry_1
_geom_torsion_site_symmetry_4
C11 C1 C2 C3 179.01(18) 7_565 .
C12 C1 C2 C3 -1.7(3) . .
C11 C1 C2 C11 -0.8(3) 7_565 .
C12 C1 C2 C11 178.42(17) . .
C1 C2 C3 C4 178.16(17) . .
C11 C2 C3 C4 -2.0(3) . .
C2 C3 C4 C5 -178.75(18) . .
C2 C3 C4 C9 1.2(3) . .
C3 C4 C5 C6 178.82(18) . .
C9 C4 C5 C6 -1.1(3) . .
C4 C5 C6 C7 1.0(3) . .
C4 C5 C6 C23 179.82(17) . .
C5 C6 C7 C8 -0.3(3) . .
C23 C6 C7 C8 -179.22(18) . .
C5 C6 C7 C24 179.24(18) . .
C23 C6 C7 C24 0.4(3) . .
C6 C7 C8 C9 -0.1(3) . .
C24 C7 C8 C9 -179.70(17) . .
C7 C8 C9 C10 -179.78(18) . .
C7 C8 C9 C4 0.0(3) . .
C3 C4 C9 C10 0.5(3) . .
C5 C4 C9 C10 -179.62(17) . .
C3 C4 C9 C8 -179.30(17) . .
C5 C4 C9 C8 0.6(3) . .
C8 C9 C10 C11 178.52(17) . .
C4 C9 C10 C11 -1.2(3) . .
C9 C10 C11 C1 -179.37(18) . 7_565
C9 C10 C11 C2 0.4(3) . .
C3 C2 C11 C10 1.2(3) . .
C1 C2 C11 C10 -178.94(16) . .
C3 C2 C11 C1 -179.03(17) . 7_565
C1 C2 C11 C1 0.8(3) . 7_565
C13 Si1 C14 C16 -163.66(14) . .
C20 Si1 C14 C16 -43.92(17) . .
C17 Si1 C14 C16 81.51(16) . .
C13 Si1 C14 C15 -37.57(17) . .
C20 Si1 C14 C15 82.17(16) . .
C17 Si1 C14 C15 -152.40(15) . .
C13 Si1 C17 C19 167.33(15) . .
C20 Si1 C17 C19 49.62(17) . .
C14 Si1 C17 C19 -77.00(17) . .
C13 Si1 C17 C18 -65.25(17) . .
C20 Si1 C17 C18 177.04(15) . .
C14 Si1 C17 C18 50.42(18) . .
C13 Si1 C20 C21 -62.21(16) . .
C14 Si1 C20 C21 179.44(13) . .
C17 Si1 C20 C21 53.18(16) . .
C13 Si1 C20 C22 62.80(17) . .
C14 Si1 C20 C22 -55.55(17) . .
C17 Si1 C20 C22 178.19(14) . .
